data_7702670
loop_
_publ_author_name
'Liu, Hong-Ke'
'Hu, Jun'
'Wang, Tian-Wei'
'Yu, Xiao-Lan'
'Liu, Jun'
'Kang, Beisheng'

_publ_section_title
;
 Synthesis and crystal structures of silver(i), palladium(ii), zinc(ii)
 and cobalt(ii) complexes of the ditoptic ligand
 1,3-bis(imidazol-1-ylmethyl)-2,4,6-trimethylbenzene
;
_journal_issue 23
_journal_name_full 'Journal of the Chemical Society, Dalton Transactions'
_journal_page_first 3534
_journal_paper_doi 10.1039/b104833n
_journal_year 2001
_chemical_formula_sum 'C42 H58 Cl2 Co N10 O10'
_chemical_formula_weight 992.82
_space_group_IT_number 2
_space_group_name_Hall '-P 1'
_space_group_name_H-M_alt 'P -1'
_symmetry_cell_setting triclinic
_symmetry_space_group_name_H-M 'P -1'
_atom_sites_solution_hydrogens geom
_atom_sites_solution_primary direct
_atom_sites_solution_secondary difmap
_audit_creation_method SHELXL-97
_cell_angle_alpha 84.90(3)
_cell_angle_beta 87.80(3)
_cell_angle_gamma 65.80(3)
_cell_formula_units_Z 1
_cell_length_a 11.430(2)
_cell_length_b 11.790(2)
_cell_length_c 11.820(2)
_cell_measurement_temperature 293(2)
_cell_volume 1447.1(6)
_computing_cell_refinement 'Bruker SMART'
_computing_data_collection 'Bruker SMART'
_computing_data_reduction 'Bruker SHELXTL'
_computing_molecular_graphics 'Bruker SHELXTL'
_computing_publication_material 'Bruker SHELXTL'
_computing_structure_refinement 'SHELXL-97 (Sheldrick, 1997)'
_computing_structure_solution 'SHELXS-97 (Sheldrick, 1990)'
_diffrn_ambient_temperature 293(2)
_diffrn_measured_fraction_theta_full 0.981
_diffrn_measured_fraction_theta_max 0.981
_diffrn_measurement_device_type 'CCD area detector'
_diffrn_measurement_method 'phi and omega scans'
_diffrn_radiation_monochromator graphite
_diffrn_radiation_source 'fine-focus sealed tube'
_diffrn_radiation_type MoK\a
_diffrn_radiation_wavelength 0.71073
_diffrn_reflns_av_R_equivalents 0.0193
_diffrn_reflns_av_sigmaI/netI 0.0558
_diffrn_reflns_limit_h_max 13
_diffrn_reflns_limit_h_min -14
_diffrn_reflns_limit_k_max 11
_diffrn_reflns_limit_k_min -14
_diffrn_reflns_limit_l_max 14
_diffrn_reflns_limit_l_min -13
_diffrn_reflns_number 8172
_diffrn_reflns_theta_full 26.39
_diffrn_reflns_theta_max 26.39
_diffrn_reflns_theta_min 3.91
_exptl_absorpt_coefficient_mu 0.433
_exptl_absorpt_correction_type none
_exptl_crystal_density_diffrn 0.981
_exptl_crystal_density_method 'not measured'
_exptl_crystal_F_000 445
_exptl_crystal_size_max 0.03
_exptl_crystal_size_mid 0.11
_exptl_crystal_size_min 0.14
_refine_diff_density_max 0.842
_refine_diff_density_min -0.700
_refine_diff_density_rms 0.100
_refine_ls_extinction_method none
_refine_ls_goodness_of_fit_ref 1.013
_refine_ls_hydrogen_treatment mixed
_refine_ls_matrix_type full
_refine_ls_number_parameters 290
_refine_ls_number_reflns 5819
_refine_ls_number_restraints 0
_refine_ls_restrained_S_all 1.013
_refine_ls_R_factor_all 0.1121
_refine_ls_R_factor_gt 0.0832
_refine_ls_shift/su_max 0.015
_refine_ls_shift/su_mean 0.002
_refine_ls_structure_factor_coef Fsqd
_refine_ls_weighting_details 'calc w=1/[\s^2^(Fo^2^)+(0.1927P)^2^+0.0000P] where P=(Fo^2^+2Fc^2^)/3'
_refine_ls_weighting_scheme calc
_refine_ls_wR_factor_gt 0.2510
_refine_ls_wR_factor_ref 0.2749
_reflns_number_gt 3799
_reflns_number_total 5819
_reflns_threshold_expression >2sigma(I)
_cod_data_source_file b104833n.txt
_cod_data_source_block Compound_4
_cod_depositor_comments
;
The following automatic conversions were performed:

data item '_symmetry_cell_setting' value 'Triclinic' was changed to
'triclinic' in accordance with the
/home/saulius/struct/COD-crude-data/automatic-downloads/DataCite-retrospective/RSC/depositions/lib/dictionaries/cif_core.dic
dictionary named 'cif_core.dic' version 2.4.2 last updated on
2011-04-26.

Automatic conversion script
Id: cif_fix_values 6909 2019-04-08 15:41:33Z antanas 
;
_cod_original_cell_volume 1447.1(4)
_cod_original_sg_symbol_H-M P-1
_cod_database_code 7702670

loop_
_symmetry_equiv_pos_as_xyz
'x, y, z'
'-x, -y, -z'

loop_
_atom_site_label
_atom_site_type_symbol
_atom_site_fract_x
_atom_site_fract_y
_atom_site_fract_z
_atom_site_U_iso_or_equiv
_atom_site_adp_type
_atom_site_occupancy
_atom_site_symmetry_multiplicity
_atom_site_calc_flag
_atom_site_refinement_flags
_atom_site_disorder_assembly
_atom_site_disorder_group
Co Co 0.0000 0.0000 0.0000 0.0395(3) Uani 1 2 d S . .
N7 N 0.1527(3) -0.0952(3) 0.1173(3) 0.0465(8) Uani 1 1 d . . .
N8 N 0.2912(3) -0.2387(3) 0.2343(3) 0.0495(9) Uani 1 1 d . . .
N2 N -0.0804(3) 0.1406(3) 0.1146(3) 0.0461(8) Uani 1 1 d . . .
N1 N -0.1542(3) 0.3204(3) 0.1893(3) 0.0483(9) Uani 1 1 d . . .
C31 C 0.1850(4) -0.2056(4) 0.1704(4) 0.0499(10) Uani 1 1 d . . .
H31A H 0.1384 -0.2568 0.1657 0.080 Uiso 1 1 d R . .
C6 C -0.4202(4) 0.5498(3) 0.2563(3) 0.0408(9) Uani 1 1 d . . .
C9 C -0.3543(5) 0.5955(4) 0.4642(4) 0.0535(11) Uani 1 1 d . . .
H9A H -0.3319 0.6105 0.5372 0.080 Uiso 1 1 d R . .
C7 C -0.2911(4) 0.5120(3) 0.2827(3) 0.0408(9) Uani 1 1 d . . .
C13 C -0.1089(4) 0.2600(4) 0.0968(4) 0.0489(10) Uani 1 1 d . . .
H13A H -0.0990 0.3013 0.0257 0.080 Uiso 1 1 d R . .
C5 C -0.5138(4) 0.6098(4) 0.3357(4) 0.0437(9) Uani 1 1 d . . .
H5A H -0.6028 0.6333 0.3195 0.080 Uiso 1 1 d R . .
C4 C -0.4806(4) 0.6357(4) 0.4386(4) 0.0487(10) Uani 1 1 d . . .
C8 C -0.2578(4) 0.5329(4) 0.3889(4) 0.0502(10) Uani 1 1 d . . .
C10 C -0.1881(4) 0.4541(4) 0.1970(4) 0.0528(11) Uani 1 1 d . . .
H10A H -0.2164 0.4948 0.1228 0.080 Uiso 1 1 d R . .
H10B H -0.1133 0.4666 0.2150 0.080 Uiso 1 1 d R . .
C3 C -0.1192(5) 0.4937(6) 0.4226(5) 0.0844(18) Uani 1 1 d . . .
H3A H -0.1206 0.5127 0.5001 0.080 Uiso 1 1 d R . .
H3B H -0.0700 0.4060 0.4171 0.080 Uiso 1 1 d R . .
H3C H -0.0809 0.5400 0.3756 0.080 Uiso 1 1 d R . .
C12 C -0.1039(6) 0.1232(5) 0.2267(5) 0.0726(17) Uani 1 1 d . . .
C2 C -0.4565(5) 0.5236(5) 0.1428(4) 0.0674(14) Uani 1 1 d . . .
H2A H -0.3808 0.4824 0.0986 0.080 Uiso 1 1 d R . .
H2B H -0.5031 0.4718 0.1541 0.080 Uiso 1 1 d R . .
H2C H -0.5096 0.6017 0.1034 0.080 Uiso 1 1 d R . .
C32 C 0.2412(5) -0.0523(5) 0.1499(5) 0.0673(14) Uani 1 1 d . . .
H32A H 0.2454 0.0255 0.1241 0.080 Uiso 1 1 d R . .
C11 C -0.1482(6) 0.2324(5) 0.2742(4) 0.0694(15) Uani 1 1 d . . .
H11A H -0.1746 0.2503 0.3510 0.080 Uiso 1 1 d R . .
C1 C -0.5800(6) 0.7025(5) 0.5281(5) 0.0789(17) Uani 1 1 d . . .
H1A H -0.6662 0.7282 0.5017 0.080 Uiso 1 1 d R . .
H1B H -0.5663 0.6462 0.5951 0.080 Uiso 1 1 d R . .
H1C H -0.5669 0.7743 0.5457 0.080 Uiso 1 1 d R . .
C33 C 0.3264(5) -0.1418(5) 0.2225(5) 0.0718(16) Uani 1 1 d . . .
H33A H 0.3963 -0.1362 0.2605 0.080 Uiso 1 1 d R . .
C34 C 0.3436(4) -0.3558(5) 0.3087(5) 0.0615(13) Uani 1 1 d . . .
H34A H 0.2982 -0.4070 0.2987 0.080 Uiso 1 1 d R . .
H34B H 0.4324 -0.4002 0.2898 0.080 Uiso 1 1 d R . .
H34C H 0.3364 -0.3359 0.3864 0.080 Uiso 1 1 d R . .
Cl1 Cl -0.18437(15) 0.56795(16) -0.16613(13) 0.0791(5) Uani 1 1 d . . .
O4 O -0.2633(9) 0.6097(9) -0.2602(9) 0.198(3) Uiso 1 1 d . A .
O1A O -0.0792(11) 0.4453(11) -0.1518(11) 0.114(3) Uiso 0.50 1 d P A 1
O1B O -0.1116(18) 0.4771(17) -0.2446(17) 0.185(6) Uiso 0.50 1 d P A 2
O3 O -0.2723(7) 0.5534(10) -0.0927(6) 0.204(4) Uani 1 1 d . A .
O2 O -0.1392(8) 0.6526(8) -0.1485(10) 0.219(5) Uani 1 1 d . A .
C14 C -0.2185(10) -0.2463(8) 0.1555(10) 0.142(4) Uani 1 1 d . . .
C15 C -0.1532(5) -0.1633(4) 0.1136(5) 0.0633(13) Uani 1 1 d . . .
N4 N -0.1031(4) -0.1060(3) 0.0813(3) 0.0507(9) Uani 1 1 d . . .
O5 O -0.003(2) 0.183(2) 0.5665(19) 0.228(8) Uiso 0.50 1 d P . .
C18 C 0.127(3) 0.150(3) 0.522(3) 0.198(11) Uiso 0.50 1 d P . .
H12 H -0.095(5) 0.064(5) 0.256(4) 0.062(16) Uiso 1 1 d . . .
O6 O -0.4411(17) 0.1784(16) 0.1079(16) 0.180(6) Uiso 0.50 1 d P . .
C16 C 0.215(3) 0.146(3) 0.428(2) 0.182(9) Uiso 0.50 1 d P . .
H16A H 0.3009 0.1156 0.4564 0.274 Uiso 0.50 1 calc PR . .
H16B H 0.1913 0.2286 0.3914 0.274 Uiso 0.50 1 calc PR . .
H16C H 0.2109 0.0918 0.3735 0.274 Uiso 0.50 1 calc PR . .
C17 C -0.459(3) 0.103(3) 0.207(3) 0.185(10) Uiso 0.50 1 d P . .
C19 C -0.442(3) -0.017(3) 0.311(3) 0.238(14) Uiso 0.50 1 d P . .
H19A H -0.5147 0.0101 0.3613 0.358 Uiso 0.50 1 calc PR . .
H19B H -0.3651 -0.0383 0.3531 0.358 Uiso 0.50 1 calc PR . .
H19C H -0.4383 -0.0885 0.2752 0.358 Uiso 0.50 1 calc PR . .

loop_
_atom_site_aniso_label
_atom_site_aniso_U_11
_atom_site_aniso_U_22
_atom_site_aniso_U_33
_atom_site_aniso_U_23
_atom_site_aniso_U_13
_atom_site_aniso_U_12
Co 0.0385(4) 0.0277(4) 0.0438(5) 0.0013(3) -0.0028(3) -0.0055(3)
N7 0.0404(18) 0.0349(17) 0.057(2) 0.0053(15) -0.0113(16) -0.0084(14)
N8 0.0389(18) 0.0432(19) 0.057(2) 0.0102(16) -0.0091(16) -0.0095(15)
N2 0.0473(19) 0.0339(17) 0.049(2) -0.0036(15) 0.0028(16) -0.0082(14)
N1 0.050(2) 0.0360(18) 0.055(2) -0.0081(15) 0.0140(16) -0.0132(15)
C31 0.039(2) 0.045(2) 0.057(3) 0.003(2) -0.0111(19) -0.0091(18)
C6 0.045(2) 0.037(2) 0.038(2) -0.0005(16) -0.0070(17) -0.0137(17)
C9 0.065(3) 0.055(3) 0.040(2) -0.0071(19) -0.009(2) -0.022(2)
C7 0.041(2) 0.0330(19) 0.044(2) -0.0035(16) 0.0006(17) -0.0106(16)
C13 0.055(2) 0.037(2) 0.048(2) -0.0064(18) 0.0043(19) -0.0115(18)
C5 0.0338(19) 0.038(2) 0.050(2) 0.0068(17) -0.0090(17) -0.0062(16)
C4 0.055(2) 0.039(2) 0.041(2) -0.0030(17) 0.0051(19) -0.0078(18)
C8 0.043(2) 0.051(2) 0.057(3) -0.002(2) -0.009(2) -0.0189(19)
C10 0.056(3) 0.036(2) 0.067(3) -0.014(2) 0.018(2) -0.0190(19)
C3 0.056(3) 0.109(5) 0.083(4) -0.002(4) -0.027(3) -0.027(3)
C12 0.099(4) 0.039(3) 0.064(3) 0.001(2) 0.021(3) -0.016(3)
C2 0.071(3) 0.080(4) 0.056(3) -0.012(3) -0.012(2) -0.033(3)
C32 0.066(3) 0.053(3) 0.082(4) 0.023(3) -0.030(3) -0.027(2)
C11 0.093(4) 0.049(3) 0.053(3) -0.006(2) 0.018(3) -0.017(3)
C1 0.081(4) 0.059(3) 0.078(4) -0.017(3) 0.025(3) -0.009(3)
C33 0.057(3) 0.067(3) 0.092(4) 0.024(3) -0.030(3) -0.030(3)
C34 0.030(2) 0.061(3) 0.080(3) 0.023(2) -0.014(2) -0.0099(19)
Cl1 0.0797(10) 0.1011(12) 0.0700(9) -0.0039(8) 0.0056(7) -0.0515(9)
O3 0.136(6) 0.330(12) 0.141(6) 0.051(7) 0.036(5) -0.107(7)
O2 0.159(7) 0.152(6) 0.384(15) -0.078(8) -0.049(8) -0.086(5)
C14 0.143(8) 0.104(6) 0.206(10) 0.011(6) 0.055(7) -0.086(6)
C15 0.069(3) 0.044(2) 0.078(3) 0.002(2) 0.003(3) -0.025(2)
N4 0.053(2) 0.0392(18) 0.058(2) 0.0018(17) -0.0004(17) -0.0190(17)

loop_
_atom_type_symbol
_atom_type_description
_atom_type_scat_dispersion_real
_atom_type_scat_dispersion_imag
_atom_type_scat_source
C C 0.0033 0.0016 'International Tables Vol C Tables 4.2.6.8 and 6.1.1.4'
H H 0.0000 0.0000 'International Tables Vol C Tables 4.2.6.8 and 6.1.1.4'
N N 0.0061 0.0033 'International Tables Vol C Tables 4.2.6.8 and 6.1.1.4'
O O 0.0106 0.0060 'International Tables Vol C Tables 4.2.6.8 and 6.1.1.4'
Cl Cl 0.1484 0.1585 'International Tables Vol C Tables 4.2.6.8 and 6.1.1.4'
Co Co 0.3494 0.9721 'International Tables Vol C Tables 4.2.6.8 and 6.1.1.4'

loop_
_geom_angle_atom_site_label_1
_geom_angle_atom_site_label_2
_geom_angle_atom_site_label_3
_geom_angle
_geom_angle_site_symmetry_1
_geom_angle_site_symmetry_3
N2 Co N2 180.00(19) . 2
N2 Co N7 88.29(13) . .
N2 Co N7 91.71(13) 2 .
N2 Co N7 91.71(13) . 2
N2 Co N7 88.29(13) 2 2
N7 Co N7 180.0(3) . 2
N2 Co N4 88.50(14) . 2
N2 Co N4 91.50(14) 2 2
N7 Co N4 90.98(14) . 2
N7 Co N4 89.02(14) 2 2
N2 Co N4 91.50(14) . .
N2 Co N4 88.50(14) 2 .
N7 Co N4 89.02(14) . .
N7 Co N4 90.98(14) 2 .
N4 Co N4 180.0(3) 2 .
C31 N7 C32 105.9(3) . .
C31 N7 Co 128.1(3) . .
C32 N7 Co 126.0(3) . .
C31 N8 C33 106.8(4) . .
C31 N8 C34 122.9(4) . .
C33 N8 C34 130.1(4) . .
C13 N2 C12 104.8(4) . .
C13 N2 Co 128.5(3) . .
C12 N2 Co 126.5(3) . .
C13 N1 C11 106.4(4) . .
C13 N1 C10 124.8(4) . .
C11 N1 C10 128.4(4) . .
N7 C31 N8 111.8(4) . .
C7 C6 C5 119.4(4) . .
C7 C6 C2 119.5(4) . .
C5 C6 C2 121.0(4) . .
C4 C9 C8 122.1(4) . .
C6 C7 C8 119.4(4) . .
C6 C7 C10 120.9(4) . .
C8 C7 C10 119.7(4) . .
N2 C13 N1 112.3(4) . .
C4 C5 C6 120.9(4) . .
C4 C5 C34 119.9(4) . 1_465
C6 C5 C34 119.1(4) . 1_465
C9 C4 C5 118.8(4) . .
C9 C4 C1 118.2(4) . .
C5 C4 C1 122.9(4) . .
C9 C8 C7 119.2(4) . .
C9 C8 C3 118.9(4) . .
C7 C8 C3 121.8(4) . .
N1 C10 C7 113.6(4) . .
C11 C12 N2 110.1(5) . .
C33 C32 N7 108.4(4) . .
C12 C11 N1 106.2(5) . .
N8 C33 C32 107.1(4) . .
N8 C34 C5 110.1(4) . 1_645
O2 Cl1 O3 118.9(7) . .
O2 Cl1 O4 108.7(6) . .
O3 Cl1 O4 96.6(5) . .
O2 Cl1 O1B 115.7(8) . .
O3 Cl1 O1B 123.4(9) . .
O4 Cl1 O1B 79.0(8) . .
O2 Cl1 O1A 108.1(6) . .
O3 Cl1 O1A 101.2(7) . .
O4 Cl1 O1A 123.7(6) . .
O1B Cl1 O1A 46.8(7) . .
Cl1 O4 O1B 52.0(7) . .
Cl1 O1B O4 48.9(7) . .
N4 C15 C14 177.7(7) . .
C15 N4 Co 174.1(4) . .
C16 C18 O5 151(3) . .
O6 C17 C19 165(3) . .

loop_
_geom_bond_atom_site_label_1
_geom_bond_atom_site_label_2
_geom_bond_distance
_geom_bond_site_symmetry_2
Co N2 2.117(3) .
Co N2 2.117(3) 2
Co N7 2.129(3) .
Co N7 2.129(3) 2
Co N4 2.187(4) 2
Co N4 2.187(4) .
N7 C31 1.305(5) .
N7 C32 1.383(6) .
N8 C31 1.351(5) .
N8 C33 1.353(6) .
N8 C34 1.478(5) .
N2 C13 1.308(5) .
N2 C12 1.356(7) .
N1 C13 1.327(5) .
N1 C11 1.360(6) .
N1 C10 1.472(5) .
C6 C7 1.394(5) .
C6 C5 1.395(6) .
C6 C2 1.513(6) .
C9 C4 1.359(6) .
C9 C8 1.388(7) .
C7 C8 1.396(6) .
C7 C10 1.500(6) .
C5 C4 1.384(6) .
C5 C34 1.548(5) 1_465
C4 C1 1.533(6) .
C8 C3 1.516(6) .
C12 C11 1.342(7) .
C32 C33 1.364(6) .
C34 C5 1.548(5) 1_645
Cl1 O2 1.331(6) .
Cl1 O3 1.357(6) .
Cl1 O4 1.381(10) .
Cl1 O1B 1.44(2) .
Cl1 O1A 1.453(12) .
O4 O1B 1.80(2) .
C14 C15 1.498(8) .
C15 N4 1.089(6) .
O5 C18 1.46(3) .
C18 C16 1.47(4) .
O6 C17 1.46(3) .
C17 C19 1.75(4) .
